data_2222710
loop_
_publ_author_name
'Penthala, Narsimha Reddy'
'Reddy, Thirupathi Reddy Yerram'
'Parkin, Sean'
'Crooks, Peter A.'

_publ_section_title <i>rac</i>-2-(2-Amino-4-oxo-4,5-dihydro-1,3-thiazol-5-yl)-2-hydroxyindane-1,3-dione
_journal_coeditor_code HG2529
_journal_issue 8
_journal_name_full 'Acta Crystallographica Section E'
_journal_page_first o1877
_journal_paper_doi 10.1107/S1600536809025574
_journal_volume 65
_journal_year 2009
_chemical_formula_iupac 'C12 H8 N2 O4 S'
_chemical_formula_moiety 'C12 H8 N2 O4 S'
_chemical_formula_sum 'C12 H8 N2 O4 S'
_chemical_formula_weight 276.26
_chemical_name_systematic
;
<i>rac</i>-2-(2-amino-4-oxo-4,5-dihydro-1,3-thiazol-5-yl)-2-hydroxyindane-
1,3-dione
;
_space_group_IT_number 14
_symmetry_cell_setting monoclinic
_symmetry_space_group_name_Hall '-P 2yn'
_symmetry_space_group_name_H-M 'P 1 21/n 1'
_atom_sites_solution_hydrogens geom
_atom_sites_solution_primary direct
_atom_sites_solution_secondary difmap
_audit_creation_method SHELXL-97
_cell_angle_alpha 90.00
_cell_angle_beta 114.0171(9)
_cell_angle_gamma 90.00
_cell_formula_units_Z 4
_cell_length_a 14.1702(2)
_cell_length_b 5.67130(10)
_cell_length_c 14.8296(3)
_cell_measurement_reflns_used 2750
_cell_measurement_temperature 90.0(2)
_cell_measurement_theta_max 27.48
_cell_measurement_theta_min 1.00
_cell_volume 1088.58(3)
_computing_cell_refinement 'SCALEPACK (Otwinowski & Minor, 1997)'
_computing_data_collection 'COLLECT (Nonius, 1998)'
_computing_data_reduction 'DENZO-SMN (Otwinowski & Minor, 1997)'
_computing_molecular_graphics 'XP in SHELXTL (Sheldrick, 2008)'
_computing_publication_material
;
SHELXL97 (Sheldrick, 2008) and local procedures
;
_computing_structure_refinement 'SHELXL97 (Sheldrick, 2008)'
_computing_structure_solution 'SHELXS97 (Sheldrick, 2008)'
_diffrn_ambient_temperature 90.0(2)
_diffrn_detector_area_resol_mean 9.1
_diffrn_measured_fraction_theta_full 0.998
_diffrn_measured_fraction_theta_max 0.998
_diffrn_measurement_device_type 'Nonius KappaCCD'
_diffrn_measurement_method '\w scans at fixed \c = 55\%'
_diffrn_radiation_monochromator graphite
_diffrn_radiation_source 'fine-focus sealed tube'
_diffrn_radiation_type MoK\a
_diffrn_radiation_wavelength 0.71073
_diffrn_reflns_av_R_equivalents 0.0350
_diffrn_reflns_av_sigmaI/netI 0.0238
_diffrn_reflns_limit_h_max 18
_diffrn_reflns_limit_h_min -18
_diffrn_reflns_limit_k_max 7
_diffrn_reflns_limit_k_min -7
_diffrn_reflns_limit_l_max 19
_diffrn_reflns_limit_l_min -19
_diffrn_reflns_number 23811
_diffrn_reflns_theta_full 27.47
_diffrn_reflns_theta_max 27.47
_diffrn_reflns_theta_min 1.68
_diffrn_standards_number 0
_exptl_absorpt_coefficient_mu 0.310
_exptl_absorpt_correction_T_max 0.985
_exptl_absorpt_correction_T_min 0.927
_exptl_absorpt_correction_type multi-scan
_exptl_absorpt_process_details '(SCALEPACK; Otwinowski & Minor, 1997)'
_exptl_crystal_colour 'pale yellow'
_exptl_crystal_density_diffrn 1.686
_exptl_crystal_density_method 'not measured'
_exptl_crystal_description tablet
_exptl_crystal_F_000 568
_exptl_crystal_size_max 0.25
_exptl_crystal_size_mid 0.12
_exptl_crystal_size_min 0.05
_refine_diff_density_max 0.376
_refine_diff_density_min -0.262
_refine_ls_extinction_method none
_refine_ls_goodness_of_fit_ref 1.064
_refine_ls_hydrogen_treatment constr
_refine_ls_matrix_type full
_refine_ls_number_parameters 173
_refine_ls_number_reflns 2498
_refine_ls_number_restraints 0
_refine_ls_restrained_S_all 1.064
_refine_ls_R_factor_all 0.0328
_refine_ls_R_factor_gt 0.0290
_refine_ls_shift/su_max 0.000
_refine_ls_shift/su_mean 0.000
_refine_ls_structure_factor_coef Fsqd
_refine_ls_weighting_details 'calc w=1/[\s^2^(Fo^2^)+(0.0342P)^2^+0.6796P], where P=(Fo^2^+2Fc^2^)/3'
_refine_ls_weighting_scheme calc
_refine_ls_wR_factor_gt 0.0737
_refine_ls_wR_factor_ref 0.0760
_reflns_number_gt 2268
_reflns_number_total 2498
_reflns_threshold_expression I>2\s(I)
_cod_data_source_file hg2529.cif
_cod_data_source_block I
_cod_original_sg_symbol_H-M 'P 21/n'
_cod_database_code 2222710
_cod_database_fobs_code 2222710

loop_
_symmetry_equiv_pos_as_xyz
'x, y, z'
'-x+1/2, y+1/2, -z+1/2'
'-x, -y, -z'
'x-1/2, -y-1/2, z-1/2'

loop_
_atom_site_type_symbol
_atom_site_label
_atom_site_fract_x
_atom_site_fract_y
_atom_site_fract_z
_atom_site_U_iso_or_equiv
_atom_site_adp_type
_atom_site_calc_flag
_atom_site_refinement_flags
_atom_site_occupancy
_atom_site_disorder_assembly
_atom_site_disorder_group
S S1 0.66382(2) 0.49412(5) 0.17138(2) 0.01284(10) Uani d . 1 . .
O O1 0.42723(7) 0.96668(16) 0.23512(7) 0.0153(2) Uani d . 1 . .
N N1 0.49352(8) 0.24974(19) 0.06881(8) 0.0125(2) Uani d . 1 . .
C C1 0.45157(9) 0.7729(2) 0.27136(9) 0.0120(2) Uani d . 1 . .
O O2 0.63896(6) 0.76852(16) 0.33559(7) 0.01299(19) Uani d . 1 . .
H H2 0.6250 0.9129 0.3335 0.019 Uiso calc R 1 . .
N N2 0.64515(8) 0.0977(2) 0.06834(8) 0.0143(2) Uani d . 1 . .
H H2A 0.6112 -0.0200 0.0303 0.017 Uiso calc R 1 . .
H H2B 0.7125 0.1084 0.0878 0.017 Uiso calc R 1 . .
C C2 0.54859(9) 0.6411(2) 0.27535(9) 0.0111(2) Uani d . 1 . .
O O3 0.61330(7) 0.25829(17) 0.35097(7) 0.0167(2) Uani d . 1 . .
C C3 0.54791(9) 0.4118(2) 0.33094(9) 0.0120(2) Uani d . 1 . .
O O4 0.37082(7) 0.45803(17) 0.10054(7) 0.0162(2) Uani d . 1 . .
C C4 0.45890(10) 0.4216(2) 0.35841(9) 0.0127(2) Uani d . 1 . .
C C5 0.42889(10) 0.2577(2) 0.41132(9) 0.0153(3) Uani d . 1 . .
H H5 0.4654 0.1135 0.4326 0.018 Uiso calc R 1 . .
C C6 0.34424(10) 0.3100(3) 0.43217(9) 0.0178(3) Uani d . 1 . .
H H6 0.3220 0.1996 0.4676 0.021 Uiso calc R 1 . .
C C7 0.29109(10) 0.5234(3) 0.40164(10) 0.0180(3) Uani d . 1 . .
H H7 0.2348 0.5578 0.4186 0.022 Uiso calc R 1 . .
C C8 0.31936(10) 0.6860(3) 0.34679(9) 0.0158(3) Uani d . 1 . .
H H8 0.2823 0.8293 0.3248 0.019 Uiso calc R 1 . .
C C9 0.40390(9) 0.6314(2) 0.32529(9) 0.0130(2) Uani d . 1 . .
C C10 0.54450(9) 0.6061(2) 0.17129(9) 0.0116(2) Uani d . 1 . .
H H10 0.5296 0.7620 0.1368 0.014 Uiso calc R 1 . .
C C11 0.45938(9) 0.4304(2) 0.10930(9) 0.0121(2) Uani d . 1 . .
C C12 0.59513(9) 0.2577(2) 0.09614(9) 0.0121(2) Uani d . 1 . .

loop_
_atom_site_aniso_label
_atom_site_aniso_U_11
_atom_site_aniso_U_22
_atom_site_aniso_U_33
_atom_site_aniso_U_12
_atom_site_aniso_U_13
_atom_site_aniso_U_23
S1 0.01022(15) 0.01467(17) 0.01409(16) -0.00198(11) 0.00543(12) -0.00411(11)
O1 0.0149(4) 0.0140(5) 0.0158(4) 0.0023(4) 0.0051(4) 0.0012(4)
N1 0.0116(5) 0.0137(5) 0.0120(5) -0.0008(4) 0.0046(4) -0.0010(4)
C1 0.0101(5) 0.0138(6) 0.0107(5) -0.0008(5) 0.0027(4) -0.0026(5)
O2 0.0108(4) 0.0104(4) 0.0154(4) -0.0007(3) 0.0030(3) -0.0023(3)
N2 0.0109(5) 0.0154(5) 0.0162(5) -0.0014(4) 0.0051(4) -0.0049(4)
C2 0.0098(5) 0.0113(6) 0.0117(5) -0.0005(4) 0.0038(4) -0.0009(5)
O3 0.0153(4) 0.0131(5) 0.0209(5) 0.0027(4) 0.0065(4) 0.0013(4)
C3 0.0123(6) 0.0118(6) 0.0101(5) -0.0012(5) 0.0029(5) -0.0015(5)
O4 0.0112(4) 0.0197(5) 0.0176(4) 0.0001(4) 0.0056(4) -0.0015(4)
C4 0.0133(6) 0.0139(6) 0.0108(6) -0.0017(5) 0.0047(5) -0.0029(5)
C5 0.0180(6) 0.0150(6) 0.0125(6) -0.0023(5) 0.0056(5) -0.0005(5)
C6 0.0193(6) 0.0234(7) 0.0113(6) -0.0065(5) 0.0071(5) -0.0021(5)
C7 0.0131(6) 0.0278(8) 0.0136(6) -0.0039(5) 0.0060(5) -0.0046(5)
C8 0.0122(6) 0.0199(7) 0.0140(6) -0.0001(5) 0.0041(5) -0.0026(5)
C9 0.0123(6) 0.0146(6) 0.0109(5) -0.0022(5) 0.0035(5) -0.0017(5)
C10 0.0109(5) 0.0125(6) 0.0119(5) -0.0002(4) 0.0051(4) -0.0006(5)
C11 0.0126(6) 0.0133(6) 0.0095(5) -0.0006(5) 0.0035(5) 0.0009(5)
C12 0.0137(6) 0.0128(6) 0.0096(5) -0.0017(5) 0.0046(4) 0.0004(5)

loop_
_atom_type_symbol
_atom_type_description
_atom_type_scat_dispersion_real
_atom_type_scat_dispersion_imag
_atom_type_scat_source
C C 0.0033 0.0016 'International Tables Vol C Tables 4.2.6.8 and 6.1.1.4'
H H 0.0000 0.0000 'International Tables Vol C Tables 4.2.6.8 and 6.1.1.4'
N N 0.0061 0.0033 'International Tables Vol C Tables 4.2.6.8 and 6.1.1.4'
O O 0.0106 0.0060 'International Tables Vol C Tables 4.2.6.8 and 6.1.1.4'
S S 0.1246 0.1234 'International Tables Vol C Tables 4.2.6.8 and 6.1.1.4'

loop_
_geom_angle_atom_site_label_1
_geom_angle_atom_site_label_2
_geom_angle_atom_site_label_3
_geom_angle_site_symmetry_1
_geom_angle_site_symmetry_3
_geom_angle
_geom_angle_publ_flag
C12 S1 C10 . . 89.51(6) ?
C12 N1 C11 . . 111.88(11) ?
O1 C1 C9 . . 128.58(12) ?
O1 C1 C2 . . 123.02(11) ?
C9 C1 C2 . . 108.20(10) ?
C2 O2 H2 . . 109.5 ?
C12 N2 H2A . . 120.0 ?
C12 N2 H2B . . 120.0 ?
H2A N2 H2B . . 120.0 ?
O2 C2 C10 . . 110.66(10) ?
O2 C2 C3 . . 107.00(9) ?
C10 C2 C3 . . 115.04(10) ?
O2 C2 C1 . . 109.71(10) ?
C10 C2 C1 . . 110.82(10) ?
C3 C2 C1 . . 103.28(10) ?
O3 C3 C4 . . 127.68(12) ?
O3 C3 C2 . . 124.33(11) ?
C4 C3 C2 . . 107.91(10) ?
C5 C4 C9 . . 120.86(12) ?
C5 C4 C3 . . 128.50(12) ?
C9 C4 C3 . . 110.63(11) ?
C6 C5 C4 . . 118.26(12) ?
C6 C5 H5 . . 120.9 ?
C4 C5 H5 . . 120.9 ?
C5 C6 C7 . . 120.88(12) ?
C5 C6 H6 . . 119.6 ?
C7 C6 H6 . . 119.6 ?
C8 C7 C6 . . 121.13(12) ?
C8 C7 H7 . . 119.4 ?
C6 C7 H7 . . 119.4 ?
C7 C8 C9 . . 117.69(13) ?
C7 C8 H8 . . 121.2 ?
C9 C8 H8 . . 121.2 ?
C8 C9 C4 . . 121.14(12) ?
C8 C9 C1 . . 128.92(12) ?
C4 C9 C1 . . 109.91(11) ?
C2 C10 C11 . . 112.48(10) ?
C2 C10 S1 . . 113.13(8) ?
C11 C10 S1 . . 106.11(8) ?
C2 C10 H10 . . 108.3 ?
C11 C10 H10 . . 108.3 ?
S1 C10 H10 . . 108.3 ?
O4 C11 N1 . . 125.52(12) ?
O4 C11 C10 . . 120.08(11) ?
N1 C11 C10 . . 114.40(10) ?
N2 C12 N1 . . 122.39(12) ?
N2 C12 S1 . . 119.58(9) ?
N1 C12 S1 . . 118.02(10) ?

loop_
_geom_bond_atom_site_label_1
_geom_bond_atom_site_label_2
_geom_bond_site_symmetry_2
_geom_bond_distance
_geom_bond_publ_flag
S1 C12 . 1.7623(13) ?
S1 C10 . 1.8056(12) ?
O1 C1 . 1.2101(16) ?
N1 C12 . 1.3283(16) ?
N1 C11 . 1.3715(17) ?
C1 C9 . 1.4764(17) ?
C1 C2 . 1.5449(17) ?
O2 C2 . 1.4245(14) ?
O2 H2 . 0.8400 ?
N2 C12 . 1.3166(16) ?
N2 H2A . 0.8800 ?
N2 H2B . 0.8800 ?
C2 C10 . 1.5334(17) ?
C2 C3 . 1.5418(17) ?
O3 C3 . 1.2167(16) ?
C3 C4 . 1.4759(17) ?
O4 C11 . 1.2180(16) ?
C4 C5 . 1.3903(18) ?
C4 C9 . 1.3973(18) ?
C5 C6 . 1.3873(19) ?
C5 H5 . 0.9500 ?
C6 C7 . 1.400(2) ?
C6 H6 . 0.9500 ?
C7 C8 . 1.3922(19) ?
C7 H7 . 0.9500 ?
C8 C9 . 1.3942(18) ?
C8 H8 . 0.9500 ?
C10 C11 . 1.5460(17) ?
C10 H10 . 1.0000 ?

loop_
_geom_hbond_atom_site_label_D
_geom_hbond_atom_site_label_H
_geom_hbond_atom_site_label_A
_geom_hbond_site_symmetry_A
_geom_hbond_distance_DH
_geom_hbond_distance_HA
_geom_hbond_distance_DA
_geom_hbond_angle_DHA
O2 H2 O3 1_565 0.84 1.99 2.8225(13) 170.0
N2 H2A N1 3_655 0.88 2.07 2.9372(15) 168.4
N2 H2B O2 2_645 0.88 2.14 2.9629(14) 154.6

loop_
_geom_torsion_atom_site_label_1
_geom_torsion_atom_site_label_2
_geom_torsion_atom_site_label_3
_geom_torsion_atom_site_label_4
_geom_torsion_site_symmetry_1
_geom_torsion_site_symmetry_2
_geom_torsion_site_symmetry_3
_geom_torsion_site_symmetry_4
_geom_torsion
_geom_torsion_publ_flag
O1 C1 C2 O2 . . . . 64.08(15) ?
C9 C1 C2 O2 . . . . -111.21(11) ?
O1 C1 C2 C10 . . . . -58.41(15) ?
C9 C1 C2 C10 . . . . 126.30(11) ?
O1 C1 C2 C3 . . . . 177.88(11) ?
C9 C1 C2 C3 . . . . 2.59(12) ?
O2 C2 C3 O3 . . . . -63.22(15) ?
C10 C2 C3 O3 . . . . 60.14(16) ?
C1 C2 C3 O3 . . . . -178.97(12) ?
O2 C2 C3 C4 . . . . 113.91(10) ?
C10 C2 C3 C4 . . . . -122.72(11) ?
C1 C2 C3 C4 . . . . -1.84(12) ?
O3 C3 C4 C5 . . . . -1.2(2) ?
C2 C3 C4 C5 . . . . -178.24(12) ?
O3 C3 C4 C9 . . . . 177.42(12) ?
C2 C3 C4 C9 . . . . 0.41(14) ?
C9 C4 C5 C6 . . . . -1.35(18) ?
C3 C4 C5 C6 . . . . 177.19(12) ?
C4 C5 C6 C7 . . . . -0.65(19) ?
C5 C6 C7 C8 . . . . 2.1(2) ?
C6 C7 C8 C9 . . . . -1.44(19) ?
C7 C8 C9 C4 . . . . -0.56(19) ?
C7 C8 C9 C1 . . . . -178.27(12) ?
C5 C4 C9 C8 . . . . 1.99(19) ?
C3 C4 C9 C8 . . . . -176.79(11) ?
C5 C4 C9 C1 . . . . -179.91(11) ?
C3 C4 C9 C1 . . . . 1.32(14) ?
O1 C1 C9 C8 . . . . 0.5(2) ?
C2 C1 C9 C8 . . . . 175.40(12) ?
O1 C1 C9 C4 . . . . -177.45(12) ?
C2 C1 C9 C4 . . . . -2.51(14) ?
O2 C2 C10 C11 . . . . 169.35(10) ?
C3 C2 C10 C11 . . . . 47.95(14) ?
C1 C2 C10 C11 . . . . -68.72(13) ?
O2 C2 C10 S1 . . . . 49.13(12) ?
C3 C2 C10 S1 . . . . -72.27(12) ?
C1 C2 C10 S1 . . . . 171.06(8) ?
C12 S1 C10 C2 . . . . 124.72(9) ?
C12 S1 C10 C11 . . . . 0.93(9) ?
C12 N1 C11 O4 . . . . -176.05(12) ?
C12 N1 C11 C10 . . . . 3.27(15) ?
C2 C10 C11 O4 . . . . 52.60(16) ?
S1 C10 C11 O4 . . . . 176.80(10) ?
C2 C10 C11 N1 . . . . -126.76(11) ?
S1 C10 C11 N1 . . . . -2.56(13) ?
C11 N1 C12 N2 . . . . 178.04(12) ?
C11 N1 C12 S1 . . . . -2.57(14) ?
C10 S1 C12 N2 . . . . -179.74(11) ?
C10 S1 C12 N1 . . . . 0.85(10) ?
